data_7040419
loop_
_publ_author_name
'Borup, Mette Andersen'
'Blichfeld, Anders Bank'
'Madsen, Solveig R\/ogild'
'Iversen, Bo Brummerstedt'

_publ_section_title
;
 High-pressure single crystal X-ray diffraction study of thermoelectric
 ZnSb and \b-Zn4Sb3.
;
_journal_issue 38
_journal_name_full 'Dalton transactions (Cambridge, England : 2003)'
_journal_page_first 15097
_journal_page_last 15103
_journal_paper_doi 10.1039/c6dt02323a
_journal_volume 45
_journal_year 2016
_chemical_formula_moiety 'Sb30 Zn38.45'
_chemical_formula_sum 'Sb30 Zn38.59'
_chemical_formula_weight 6175.26
_chemical_name_systematic 'Zinc antimonide'
_space_group_crystal_system trigonal
_space_group_IT_number 167
_space_group_name_Hall '-R 3 2"c'
_space_group_name_H-M_alt 'R -3 c'
_symmetry_space_group_name_Hall '-R 3 2"c'
_symmetry_space_group_name_H-M 'R -3 c :H'
_atom_sites_solution_primary direct
_audit_creation_date 2016-05-16
_audit_creation_method
;
Olex2 1.2
(compiled 2016.02.19 svn.r3266 for OlexSys, GUI svn.r5155)
;
_audit_update_record
;
2016-07-11 deposited with the CCDC.
2016-08-22 downloaded from the CCDC.
;
_cell_angle_alpha 90
_cell_angle_beta 90
_cell_angle_gamma 120
_cell_formula_units_Z 1
_cell_length_a 11.6306(14)
_cell_length_b 11.6306(14)
_cell_length_c 11.957(3)
_cell_measurement_pressure 8690000(130000)
_cell_measurement_reflns_used 795
_cell_measurement_temperature 296(2)
_cell_measurement_theta_max 17.75
_cell_measurement_theta_min 4.43
_cell_volume 1400.7(4)
_computing_cell_refinement 'SAINT v8.34A (Bruker, 2013)'
_computing_data_reduction 'SAINT v8.34A (Bruker, 2013)'
_computing_molecular_graphics 'Olex2 (Dolomanov et al., 2009)'
_computing_publication_material 'Olex2 (Dolomanov et al., 2009)'
_computing_structure_refinement 'ShelXL (Sheldrick, 2015)'
_computing_structure_solution 'ShelXT (Sheldrick, 2015)'
_diffrn_ambient_temperature 296.15
_diffrn_measured_fraction_theta_full 0.897
_diffrn_measured_fraction_theta_max 0.897
_diffrn_measurement_device_type 'Bruker APEX-II CCD'
_diffrn_measurement_method '\f and \w scans'
_diffrn_radiation_type AgK\a
_diffrn_radiation_wavelength 0.56086
_diffrn_reflns_av_R_equivalents 0.0938
_diffrn_reflns_av_unetI/netI 0.0357
_diffrn_reflns_Laue_measured_fraction_full 0.897
_diffrn_reflns_Laue_measured_fraction_max 0.897
_diffrn_reflns_limit_h_max 12
_diffrn_reflns_limit_h_min -12
_diffrn_reflns_limit_k_max 11
_diffrn_reflns_limit_k_min -11
_diffrn_reflns_limit_l_max 11
_diffrn_reflns_limit_l_min -11
_diffrn_reflns_number 3100
_diffrn_reflns_point_group_measured_fraction_full 0.897
_diffrn_reflns_point_group_measured_fraction_max 0.897
_diffrn_reflns_theta_full 18.194
_diffrn_reflns_theta_max 18.194
_diffrn_reflns_theta_min 2.764
_exptl_absorpt_coefficient_mu 15.954
_exptl_absorpt_correction_T_max 0.7442
_exptl_absorpt_correction_T_min 0.5889
_exptl_absorpt_correction_type multi-scan
_exptl_absorpt_process_details
;
SADABS-2014/5 (Bruker,2014/5) was used for absorption correction.
wR2(int) was 0.1289 before and 0.0665 after correction.
The Ratio of minimum to maximum transmission is 0.7913.
The \l/2 correction factor is 0.00150.
;
_exptl_crystal_colour 'metallic grayish gray'
_exptl_crystal_colour_lustre metallic
_exptl_crystal_colour_modifier grayish
_exptl_crystal_colour_primary gray
_exptl_crystal_density_diffrn 7.320
_exptl_crystal_description irregular
_exptl_crystal_F_000 2688
_exptl_crystal_size_max 0.07
_exptl_crystal_size_mid 0.05
_exptl_crystal_size_min 0.01
_refine_diff_density_max 3.038
_refine_diff_density_min -3.634
_refine_diff_density_rms 0.919
_refine_ls_extinction_method none
_refine_ls_goodness_of_fit_ref 1.251
_refine_ls_hydrogen_treatment undef
_refine_ls_matrix_type full
_refine_ls_number_parameters 32
_refine_ls_number_reflns 208
_refine_ls_number_restraints 1
_refine_ls_restrained_S_all 1.247
_refine_ls_R_factor_all 0.0762
_refine_ls_R_factor_gt 0.0566
_refine_ls_shift/su_max 0.000
_refine_ls_shift/su_mean 0.000
_refine_ls_structure_factor_coef Fsqd
_refine_ls_weighting_details 'w=1/[\s^2^(Fo^2^)+1260.7634P] where P=(Fo^2^+2Fc^2^)/3'
_refine_ls_weighting_scheme calc
_refine_ls_wR_factor_gt 0.1128
_refine_ls_wR_factor_ref 0.1630
_reflns_Friedel_coverage 0.000
_reflns_number_gt 177
_reflns_number_total 208
_reflns_threshold_expression 'I > 2\s(I)'
_cod_data_source_file c6dt02323a2.cif
_cod_data_source_block Zn4Sb3_EM_P14
_cod_depositor_comments
;Adding full bibliography for 7040405--7040434.cif.

 Adding full bibliography for 7040405--7040434.cif.
;
_cod_original_cell_volume 1400.8(4)
_cod_database_code 7040419
_shelx_space_group_comment
;
The symmetry employed for this shelxl refinement is uniquely defined
by the following loop, which should always be used as a source of
symmetry information in preference to the above space-group names.
They are only intended as comments.
;
_olex2_refinement_description
;
1. Uiso/Uaniso restraints and constraints
Uiso(Zn3) = Uiso(Zn4) = Uiso(Zn2)
2. Others
 1*[Sof(Zn1)]+1*[Sof(Zn3)]+1*[Sof(Zn4)]+1*[Sof(Zn2)]=1.068 with esd of 0.002
;

loop_
_space_group_symop_operation_xyz
'x, y, z'
'-y, x-y, z'
'-x+y, -x, z'
'y, x, -z+1/2'
'x-y, -y, -z+1/2'
'-x, -x+y, -z+1/2'
'x+2/3, y+1/3, z+1/3'
'-y+2/3, x-y+1/3, z+1/3'
'-x+y+2/3, -x+1/3, z+1/3'
'y+2/3, x+1/3, -z+5/6'
'x-y+2/3, -y+1/3, -z+5/6'
'-x+2/3, -x+y+1/3, -z+5/6'
'x+1/3, y+2/3, z+2/3'
'-y+1/3, x-y+2/3, z+2/3'
'-x+y+1/3, -x+2/3, z+2/3'
'y+1/3, x+2/3, -z+7/6'
'x-y+1/3, -y+2/3, -z+7/6'
'-x+1/3, -x+y+2/3, -z+7/6'
'-x, -y, -z'
'y, -x+y, -z'
'x-y, x, -z'
'-y, -x, z-1/2'
'-x+y, y, z-1/2'
'x, x-y, z-1/2'
'-x+2/3, -y+1/3, -z+1/3'
'y+2/3, -x+y+1/3, -z+1/3'
'x-y+2/3, x+1/3, -z+1/3'
'-y+2/3, -x+1/3, z-1/6'
'-x+y+2/3, y+1/3, z-1/6'
'x+2/3, x-y+1/3, z-1/6'
'-x+1/3, -y+2/3, -z+2/3'
'y+1/3, -x+y+2/3, -z+2/3'
'x-y+1/3, x+2/3, -z+2/3'
'-y+1/3, -x+2/3, z+1/6'
'-x+y+1/3, y+2/3, z+1/6'
'x+1/3, x-y+2/3, z+1/6'

loop_
_atom_site_label
_atom_site_type_symbol
_atom_site_fract_x
_atom_site_fract_y
_atom_site_fract_z
_atom_site_U_iso_or_equiv
_atom_site_adp_type
_atom_site_occupancy
_atom_site_site_symmetry_order
_atom_site_calc_flag
_atom_site_refinement_flags_posn
_atom_site_refinement_flags_adp
_atom_site_refinement_flags_occupancy
_atom_site_disorder_assembly
_atom_site_disorder_group
Sb1 Sb 0.6373(3) 0.0000 0.2500 0.0274(14) Uani 1 2 d S T P . .
Sb2 Sb 0.6667 0.3333 0.1981(4) 0.0172(13) Uani 1 3 d S T P . .
Zn1 Zn 0.8342(5) 0.2550(5) 0.2339(5) 0.026(2) Uani 0.89(2) 1 d . . . A 1
Zn3 Zn 0.911(6) 0.396(6) 0.226(6) 0.013(12) Uiso 0.062(10) 1 d . . . A 2
Zn4 Zn 0.779(5) 0.199(5) 0.085(5) 0.013(12) Uiso 0.079(11) 1 d . . . A 2
Zn2 Zn 0.831(9) 0.304(10) 0.303(11) 0.013(12) Uiso 0.041(10) 1 d . . . A 2

loop_
_atom_site_aniso_label
_atom_site_aniso_U_11
_atom_site_aniso_U_22
_atom_site_aniso_U_33
_atom_site_aniso_U_23
_atom_site_aniso_U_13
_atom_site_aniso_U_12
Sb1 0.0287(19) 0.017(2) 0.032(3) -0.0016(16) -0.0008(8) 0.0087(10)
Sb2 0.0157(16) 0.0157(16) 0.020(3) 0.000 0.000 0.0079(8)
Zn1 0.024(3) 0.023(3) 0.037(5) -0.011(2) -0.004(2) 0.015(2)

loop_
_atom_type_symbol
_atom_type_description
_atom_type_scat_dispersion_real
_atom_type_scat_dispersion_imag
_atom_type_scat_source
Zn Zn 0.3242 0.9375 'International Tables Vol C Tables 4.2.6.8 and 6.1.1.4'
Sb Sb -1.0547 1.0104 'International Tables Vol C Tables 4.2.6.8 and 6.1.1.4'

loop_
_geom_angle_atom_site_label_1
_geom_angle_atom_site_label_2
_geom_angle_atom_site_label_3
_geom_angle
_geom_angle_site_symmetry_1
_geom_angle_site_symmetry_3
Zn1 Sb1 Zn1 130.8(3) 32 30_445
Zn3 Sb1 Zn3 45(3) 4_545 3_665
Zn3 Sb1 Zn3 129(2) 3_665 35_645
Zn3 Sb1 Zn3 93(3) 25_655 35_645
Zn3 Sb1 Zn3 129(2) 4_545 25_655
Zn3 Sb1 Zn3 130.7(10) 3_665 25_655
Zn3 Sb1 Zn3 130.7(10) 4_545 35_645
Zn3 Sb1 Zn4 167.3(19) 4_545 25_655
Zn3 Sb1 Zn4 44(2) 3_665 18_654
Zn3 Sb1 Zn4 72(2) 3_665 8_545
Zn3 Sb1 Zn4 125.9(18) 3_665 25_655
Zn3 Sb1 Zn4 144.8(18) 35_645 18_654
Zn3 Sb1 Zn4 63.0(18) 25_655 25_655
Zn3 Sb1 Zn4 87.2(19) 35_645 8_545
Zn3 Sb1 Zn4 45(2) 35_645 25_655
Zn3 Sb1 Zn4 87.2(19) 25_655 18_654
Zn3 Sb1 Zn4 125.9(18) 4_545 35_645
Zn3 Sb1 Zn4 44(2) 4_545 8_545
Zn3 Sb1 Zn4 167.3(19) 3_665 35_645
Zn3 Sb1 Zn4 144.8(18) 25_655 8_545
Zn3 Sb1 Zn4 63.0(18) 35_645 35_645
Zn3 Sb1 Zn4 72(2) 4_545 18_654
Zn3 Sb1 Zn4 45(2) 25_655 35_645
Zn4 Sb1 Zn4 65(2) 25_655 35_645
Zn4 Sb1 Zn4 130.8(9) 35_645 18_654
Zn4 Sb1 Zn4 106.6(17) 25_655 18_654
Zn4 Sb1 Zn4 112(2) 18_654 8_545
Zn4 Sb1 Zn4 130.8(9) 25_655 8_545
Zn4 Sb1 Zn4 106.6(17) 35_645 8_545
Zn2 Sb1 Zn3 79(3) 32 4_545
Zn2 Sb1 Zn3 150(3) 30_445 35_645
Zn2 Sb1 Zn3 70(3) 32 35_645
Zn2 Sb1 Zn3 79(3) 30_445 3_665
Zn2 Sb1 Zn3 70(3) 30_445 25_655
Zn2 Sb1 Zn3 150(3) 32 25_655
Zn2 Sb1 Zn3 59(3) 32 3_665
Zn2 Sb1 Zn3 59(3) 30_445 4_545
Zn2 Sb1 Zn4 93(3) 32 18_654
Zn2 Sb1 Zn4 132(3) 30_445 25_655
Zn2 Sb1 Zn4 88(3) 32 25_655
Zn2 Sb1 Zn4 61(3) 30_445 18_654
Zn2 Sb1 Zn4 61(3) 32 8_545
Zn2 Sb1 Zn4 132(3) 32 35_645
Zn2 Sb1 Zn4 88(3) 30_445 35_645
Zn2 Sb1 Zn4 93(3) 30_445 8_545
Zn2 Sb1 Zn2 135(5) 32 30_445
Sb2 Sb2 Zn4 61.4(11) 16_544 .
Sb2 Sb2 Zn4 61.4(11) 16_544 2_655
Zn1 Sb2 Sb2 99.60(17) 2_655 16_544
Zn1 Sb2 Sb2 99.60(17) . 16_544
Zn1 Sb2 Sb2 99.60(17) 3_665 16_544
Zn1 Sb2 Zn1 117.28(9) . 3_665
Zn1 Sb2 Zn1 117.28(10) . 2_655
Zn1 Sb2 Zn1 117.28(9) 3_665 2_655
Zn3 Sb2 Sb2 97.4(16) . 16_544
Zn3 Sb2 Sb2 97.4(16) 2_655 16_544
Zn3 Sb2 Sb2 97.4(16) 3_665 16_544
Zn3 Sb2 Zn3 118.4(7) . 2_655
Zn3 Sb2 Zn3 118.3(7) . 3_665
Zn3 Sb2 Zn3 118.4(7) 3_665 2_655
Zn3 Sb2 Zn4 155.7(19) 3_665 2_655
Zn3 Sb2 Zn4 78.6(18) . 2_655
Zn3 Sb2 Zn4 58.1(18) . .
Zn3 Sb2 Zn4 58.1(18) 2_655 2_655
Zn3 Sb2 Zn4 155.7(19) 2_655 .
Zn3 Sb2 Zn4 78.6(18) 3_665 .
Zn4 Sb2 Zn4 99.1(14) . 2_655
Zn2 Sb2 Sb2 121(3) . 16_544
Zn2 Sb2 Sb2 121(3) 2_655 16_544
Zn2 Sb2 Sb2 121(3) 3_665 16_544
Zn2 Sb2 Zn3 31(3) . .
Zn2 Sb2 Zn3 93(3) 2_655 .
Zn2 Sb2 Zn3 31(3) 3_665 3_665
Zn2 Sb2 Zn3 127(3) . 2_655
Zn2 Sb2 Zn3 93(3) . 3_665
Zn2 Sb2 Zn3 93(3) 3_665 2_655
Zn2 Sb2 Zn3 127(3) 2_655 3_665
Zn2 Sb2 Zn3 31(3) 2_655 2_655
Zn2 Sb2 Zn3 127(3) 3_665 .
Zn2 Sb2 Zn4 108(2) . 2_655
Zn2 Sb2 Zn4 150(3) 2_655 .
Zn2 Sb2 Zn4 64(3) . .
Zn2 Sb2 Zn4 150(2) 3_665 2_655
Zn2 Sb2 Zn4 64(3) 2_655 2_655
Zn2 Sb2 Zn4 108(2) 3_665 .
Zn2 Sb2 Zn2 96(4) . 3_665
Zn2 Sb2 Zn2 96(4) . 2_655
Zn2 Sb2 Zn2 96(4) 3_665 2_655
Sb1 Zn1 Sb1 105.7(2) 33_545 .
Sb1 Zn1 Sb1 122.1(2) 25_655 .
Sb1 Zn1 Sb1 99.81(16) 33_545 25_655
Sb1 Zn1 Zn1 117.2(3) 33_545 25_655
Sb2 Zn1 Sb1 123.6(2) . 33_545
Sb2 Zn1 Sb1 115.6(2) . 25_655
Sb2 Zn1 Sb1 91.41(17) . .
Sb2 Zn1 Zn1 118.1(3) . 25_655
Zn1 Zn1 Sb1 61.5(2) 25_655 25_655
Zn1 Zn1 Sb1 60.6(2) 25_655 .
Sb1 Zn3 Sb1 108(2) 2_655 33_545
Sb1 Zn3 Sb1 100(2) 25_655 33_545
Sb1 Zn3 Sb1 115(2) 2_655 25_655
Sb1 Zn3 Sb2 96(2) 2_655 .
Sb1 Zn3 Sb2 121(3) 25_655 .
Sb1 Zn3 Zn4 62.6(18) 25_655 25_655
Sb1 Zn3 Zn4 58.7(19) 25_655 .
Sb1 Zn3 Zn4 142(3) 2_655 .
Sb1 Zn3 Zn4 55.3(16) 33_545 25_655
Sb1 Zn3 Zn4 159(3) 2_655 25_655
Sb1 Zn3 Zn2 83(3) 2_655 6_765
Sb1 Zn3 Zn2 70(3) 25_655 29_655
Sb1 Zn3 Zn2 45(2) 2_655 29_655
Sb1 Zn3 Zn2 48(3) 25_655 6_765
Sb1 Zn3 Zn2 113(3) 33_545 29_655
Sb2 Zn3 Sb1 117(2) . 33_545
Sb2 Zn3 Zn4 102(2) . 25_655
Sb2 Zn3 Zn4 65.7(18) . .
Sb2 Zn3 Zn2 165(4) . 6_765
Sb2 Zn3 Zn2 125(3) . 29_655
Zn3 Zn3 Sb1 76(3) 6_765 25_655
Zn3 Zn3 Sb1 67.7(15) 6_765 2_655
Zn3 Zn3 Sb1 63(3) 6_765 33_545
Zn3 Zn3 Sb2 162(3) 6_765 .
Zn3 Zn3 Zn4 105(5) 6_765 17_554
Zn3 Zn3 Zn4 133(4) 6_765 .
Zn3 Zn3 Zn4 92.8(17) 6_765 25_655
Zn3 Zn3 Zn2 28(4) 6_765 6_765
Zn3 Zn3 Zn2 51(4) 6_765 29_655
Zn3 Zn3 Zn2 90(5) 6_765 33_545
Zn4 Zn3 Sb1 73(2) 17_554 2_655
Zn4 Zn3 Sb1 68(3) 17_554 25_655
Zn4 Zn3 Sb1 165(4) 17_554 33_545
Zn4 Zn3 Sb1 110(2) . 33_545
Zn4 Zn3 Sb2 77(3) 17_554 .
Zn4 Zn3 Zn4 121(4) 17_554 25_655
Zn4 Zn3 Zn4 56(2) . 25_655
Zn4 Zn3 Zn4 71(3) 17_554 .
Zn4 Zn3 Zn2 112(4) 17_554 33_545
Zn4 Zn3 Zn2 126(3) 25_655 29_655
Zn4 Zn3 Zn2 117(4) . 29_655
Zn4 Zn3 Zn2 88(4) 17_554 6_765
Zn4 Zn3 Zn2 56(3) 17_554 29_655
Zn4 Zn3 Zn2 106(3) . 6_765
Zn2 Zn3 Sb1 77(3) 6_765 33_545
Zn2 Zn3 Sb1 49(5) . 33_545
Zn2 Zn3 Sb1 119(6) . 25_655
Zn2 Zn3 Sb1 165(4) 33_545 25_655
Zn2 Zn3 Sb1 123(6) . 2_655
Zn2 Zn3 Sb1 53(3) 33_545 2_655
Zn2 Zn3 Sb1 78(4) 33_545 33_545
Zn2 Zn3 Sb2 73(3) 33_545 .
Zn2 Zn3 Sb2 69(5) . .
Zn2 Zn3 Zn3 111(7) . 6_765
Zn2 Zn3 Zn4 83(6) . .
Zn2 Zn3 Zn4 124(4) 33_545 25_655
Zn2 Zn3 Zn4 144(6) . 17_554
Zn2 Zn3 Zn4 82(3) 6_765 25_655
Zn2 Zn3 Zn4 57(5) . 25_655
Zn2 Zn3 Zn4 136(4) 33_545 .
Zn2 Zn3 Zn2 46(4) 6_765 29_655
Zn2 Zn3 Zn2 97(5) 33_545 29_655
Zn2 Zn3 Zn2 124(7) . 6_765
Zn2 Zn3 Zn2 70(6) . 33_545
Zn2 Zn3 Zn2 117(4) 33_545 6_765
Zn2 Zn3 Zn2 159(8) . 29_655
Sb1 Zn4 Sb1 109.4(18) 25_655 15_654
Sb1 Zn4 Sb1 94.3(15) 15_654 .
Sb1 Zn4 Sb1 121.7(19) 25_655 .
Sb1 Zn4 Sb2 111.1(18) 25_655 16_544
Sb1 Zn4 Sb2 86.7(15) 15_654 16_544
Sb1 Zn4 Sb2 132.9(19) 15_654 .
Sb1 Zn4 Sb2 111.7(18) 25_655 .
Sb1 Zn4 Zn3 58.3(18) 25_655 .
Sb1 Zn4 Zn4 57.6(11) 25_655 17_554
Sb1 Zn4 Zn4 129(3) 15_654 17_554
Sb1 Zn4 Zn4 67(2) 25_655 25_655
Sb1 Zn4 Zn2 79(2) 25_655 .
Sb1 Zn4 Zn2 162(3) 15_654 .
Sb2 Zn4 Sb1 83.1(14) . .
Sb2 Zn4 Sb1 123.1(17) 16_544 .
Sb2 Zn4 Sb2 57.8(9) . 16_544
Zn3 Zn4 Sb1 158(3) 17_554 .
Zn3 Zn4 Sb1 167(3) . 15_654
Zn3 Zn4 Sb1 96(2) . .
Zn3 Zn4 Sb1 64(2) 17_554 15_654
Zn3 Zn4 Sb1 67(2) 17_554 25_655
Zn3 Zn4 Sb2 114(3) 17_554 .
Zn3 Zn4 Sb2 56.2(17) . .
Zn3 Zn4 Sb2 62(2) 17_554 16_544
Zn3 Zn4 Sb2 94(2) . 16_544
Zn3 Zn4 Zn3 105(3) 17_554 .
Zn3 Zn4 Zn4 68(3) . 25_655
Zn3 Zn4 Zn4 67(3) 17_554 17_554
Zn3 Zn4 Zn4 42(2) . 17_554
Zn3 Zn4 Zn4 111(4) 17_554 18_654
Zn3 Zn4 Zn4 129(4) 17_554 25_655
Zn3 Zn4 Zn2 29(3) . .
Zn3 Zn4 Zn2 134(4) 17_554 .
Zn3 Zn4 Zn2 83(4) 17_554 25_655
Zn4 Zn4 Sb1 114(3) 25_655 15_654
Zn4 Zn4 Sb1 135(3) 17_554 .
Zn4 Zn4 Sb1 71(2) 18_654 15_654
Zn4 Zn4 Sb1 61(2) 18_654 .
Zn4 Zn4 Sb1 54.6(19) 25_655 .
Zn4 Zn4 Sb1 177(2) 18_654 25_655
Zn4 Zn4 Sb2 61.2(14) 17_554 16_544
Zn4 Zn4 Sb2 103(3) 25_655 .
Zn4 Zn4 Sb2 159(3) 25_655 16_544
Zn4 Zn4 Sb2 66.1(16) 18_654 16_544
Zn4 Zn4 Sb2 61.9(14) 17_554 .
Zn4 Zn4 Sb2 67.0(16) 18_654 .
Zn4 Zn4 Zn3 121(3) 18_654 .
Zn4 Zn4 Zn4 105(3) 25_655 17_554
Zn4 Zn4 Zn4 115(4) 18_654 25_655
Zn4 Zn4 Zn4 119.98(15) 18_654 17_554
Zn4 Zn4 Zn2 54(3) 25_655 .
Zn4 Zn4 Zn2 103(3) 18_654 25_655
Zn4 Zn4 Zn2 69(3) 17_554 .
Zn4 Zn4 Zn2 102(4) 18_654 .
Zn2 Zn4 Sb1 79(3) 25_655 25_655
Zn2 Zn4 Sb1 49(3) 25_655 15_654
Zn2 Zn4 Sb1 68(2) . .
Zn2 Zn4 Sb1 79(3) 25_655 .
Zn2 Zn4 Sb2 51(2) . .
Zn2 Zn4 Sb2 106(2) . 16_544
Zn2 Zn4 Sb2 134(4) 25_655 16_544
Zn2 Zn4 Sb2 162(3) 25_655 .
Zn2 Zn4 Zn3 126(4) 25_655 .
Zn2 Zn4 Zn4 134(3) 25_655 17_554
Zn2 Zn4 Zn4 67(3) 25_655 25_655
Zn2 Zn4 Zn2 121(3) 25_655 .
Sb1 Zn2 Sb2 97(5) 33_545 31_655
Sb1 Zn2 Sb2 169(6) 33_545 .
Sb1 Zn2 Zn3 56(3) 33_545 35_645
Sb1 Zn2 Zn3 68(4) 33_545 32
Sb1 Zn2 Zn3 62(3) 33_545 6_765
Sb1 Zn2 Zn4 70(3) 33_545 25_655
Sb1 Zn2 Zn4 123(4) 33_545 17_554
Sb1 Zn2 Zn4 126(5) 33_545 .
Sb1 Zn2 Zn2 104(7) 33_545 32
Sb1 Zn2 Zn2 94(7) 33_545 33_545
Sb2 Zn2 Sb2 74(3) . 31_655
Sb2 Zn2 Zn3 118(4) . 6_765
Sb2 Zn2 Zn3 98(4) 31_655 35_645
Sb2 Zn2 Zn3 130(4) . 35_645
Sb2 Zn2 Zn4 121(5) . 25_655
Sb2 Zn2 Zn4 60(3) . 17_554
Sb2 Zn2 Zn4 65(3) . .
Sb2 Zn2 Zn4 122(3) 31_655 17_554
Zn3 Zn2 Sb1 102(6) . 33_545
Zn3 Zn2 Sb2 127(6) . 31_655
Zn3 Zn2 Sb2 110(4) 32 .
Zn3 Zn2 Sb2 123(5) 6_765 31_655
Zn3 Zn2 Sb2 80(5) . .
Zn3 Zn2 Sb2 59(3) 32 31_655
Zn3 Zn2 Zn3 41(5) . 6_765
Zn3 Zn2 Zn3 170(7) . 32
Zn3 Zn2 Zn3 107(3) 6_765 35_645
Zn3 Zn2 Zn3 40(3) 32 35_645
Zn3 Zn2 Zn3 130(5) 32 6_765
Zn3 Zn2 Zn3 133(6) . 35_645
Zn3 Zn2 Zn4 62(3) 6_765 17_554
Zn3 Zn2 Zn4 98(4) 6_765 .
Zn3 Zn2 Zn4 21(4) . 17_554
Zn3 Zn2 Zn4 68(6) . .
Zn3 Zn2 Zn4 95(7) . 25_655
Zn3 Zn2 Zn4 115(5) 32 .
Zn3 Zn2 Zn4 167(5) 32 17_554
Zn3 Zn2 Zn4 138(5) 35_645 17_554
Zn3 Zn2 Zn4 79(4) 32 25_655
Zn3 Zn2 Zn2 74(6) . 33_545
Zn3 Zn2 Zn2 154(10) . 32
Zn4 Zn2 Sb2 133(4) . 31_655
Zn4 Zn2 Sb2 137(4) 25_655 31_655
Zn4 Zn2 Zn3 91(4) . 35_645
Zn4 Zn2 Zn3 87(4) 25_655 6_765
Zn4 Zn2 Zn3 40(2) 25_655 35_645
Zn4 Zn2 Zn4 59(3) 25_655 .
Zn4 Zn2 Zn4 98(4) 25_655 17_554
Zn4 Zn2 Zn4 54(3) . 17_554
Zn2 Zn2 Sb2 55(4) 33_545 31_655
Zn2 Zn2 Sb2 76(3) 33_545 .
Zn2 Zn2 Sb2 55(4) 32 31_655
Zn2 Zn2 Sb2 76(3) 32 .
Zn2 Zn2 Zn3 35(5) 32 32
Zn2 Zn2 Zn3 139(9) 33_545 35_645
Zn2 Zn2 Zn3 61(4) 32 35_645
Zn2 Zn2 Zn3 73(4) 33_545 6_765
Zn2 Zn2 Zn3 108(8) 33_545 32
Zn2 Zn2 Zn3 165(7) 32 6_765
Zn2 Zn2 Zn4 88(5) 32 25_655
Zn2 Zn2 Zn4 159(5) 33_545 25_655
Zn2 Zn2 Zn4 79(5) 33_545 17_554
Zn2 Zn2 Zn4 129(7) 33_545 .
Zn2 Zn2 Zn4 132(7) 32 17_554
Zn2 Zn2 Zn4 91(6) 32 .
Zn2 Zn2 Zn2 110(6) 33_545 32

loop_
_geom_bond_atom_site_label_1
_geom_bond_atom_site_label_2
_geom_bond_distance
_geom_bond_site_symmetry_2
Sb1 Zn1 2.592(6) 30_445
Sb1 Zn1 2.592(6) 32
Sb1 Zn3 2.47(6) 4_545
Sb1 Zn3 2.52(7) 25_655
Sb1 Zn3 2.47(6) 3_665
Sb1 Zn3 2.52(7) 35_645
Sb1 Zn4 2.64(5) 8_545
Sb1 Zn4 2.64(5) 18_654
Sb1 Zn4 2.53(5) 35_645
Sb1 Zn4 2.53(5) 25_655
Sb1 Zn2 2.12(10) 30_445
Sb1 Zn2 2.12(10) 32
Sb2 Sb2 2.744(10) 16_544
Sb2 Zn1 2.566(5) .
Sb2 Zn1 2.566(5) 3_665
Sb2 Zn1 2.566(5) 2_655
Sb2 Zn3 2.58(6) 2_655
Sb2 Zn3 2.58(6) 3_665
Sb2 Zn3 2.58(6) .
Sb2 Zn4 2.83(5) .
Sb2 Zn4 2.83(5) 2_655
Sb2 Zn2 2.44(10) .
Sb2 Zn2 2.44(10) 3_665
Sb2 Zn2 2.44(10) 2_655
Zn1 Sb1 2.675(6) 25_655
Zn1 Sb1 2.592(6) 33_545
Zn1 Zn1 2.600(10) 25_655
Zn3 Sb1 2.52(7) 25_655
Zn3 Sb1 2.75(7) 33_545
Zn3 Sb1 2.47(6) 2_655
Zn3 Zn3 1.88(12) 6_765
Zn3 Zn4 1.91(9) 17_554
Zn3 Zn4 2.93(8) 25_655
Zn3 Zn4 2.64(8) .
Zn3 Zn2 2.27(13) 33_545
Zn3 Zn2 2.94(12) 29_655
Zn3 Zn2 2.69(11) 6_765
Zn3 Zn2 1.37(13) .
Zn4 Sb1 2.53(5) 25_655
Zn4 Sb1 2.64(5) 15_654
Zn4 Sb2 2.85(5) 16_544
Zn4 Zn3 1.91(9) 17_554
Zn4 Zn4 2.71(10) 17_554
Zn4 Zn4 2.64(10) 25_655
Zn4 Zn4 2.26(10) 18_654
Zn4 Zn2 2.82(14) .
Zn4 Zn2 2.47(12) 25_655
Zn2 Sb1 2.12(10) 33_545
Zn2 Sb2 2.88(12) 31_655
Zn2 Zn3 2.69(11) 6_765
Zn2 Zn3 2.27(13) 32
Zn2 Zn3 2.94(12) 35_645
Zn2 Zn4 3.12(13) 17_554
Zn2 Zn4 2.47(12) 25_655
Zn2 Zn2 2.22(13) 32
Zn2 Zn2 2.22(13) 33_545

loop_
_geom_torsion_atom_site_label_1
_geom_torsion_atom_site_label_2
_geom_torsion_atom_site_label_3
_geom_torsion_atom_site_label_4
_geom_torsion
_geom_torsion_site_symmetry_1
_geom_torsion_site_symmetry_4
Sb1 Zn3 Zn2 Sb1 -85(6) 2_655 33_545
Sb1 Zn3 Zn2 Sb1 76(7) 25_655 33_545
Sb1 Zn3 Zn2 Sb2 169(6) 33_545 .
Sb1 Zn3 Zn2 Sb2 108(9) 33_545 31_655
Sb1 Zn3 Zn2 Sb2 -176(4) 25_655 31_655
Sb1 Zn3 Zn2 Sb2 84(5) 2_655 .
Sb1 Zn3 Zn2 Sb2 -115(4) 25_655 .
Sb1 Zn3 Zn2 Sb2 23(10) 2_655 31_655
Sb1 Zn3 Zn2 Zn3 -76(6) 2_655 6_765
Sb1 Zn3 Zn2 Zn3 -139(7) 2_655 35_645
Sb1 Zn3 Zn2 Zn3 23(12) 25_655 35_645
Sb1 Zn3 Zn2 Zn3 -54(6) 33_545 35_645
Sb1 Zn3 Zn2 Zn3 9(7) 33_545 6_765
Sb1 Zn3 Zn2 Zn3 85(4) 25_655 6_765
Sb1 Zn3 Zn2 Zn4 -156(4) 2_655 25_655
Sb1 Zn3 Zn2 Zn4 150(5) 2_655 .
Sb1 Zn3 Zn2 Zn4 106(12) 2_655 17_554
Sb1 Zn3 Zn2 Zn4 6(7) 25_655 25_655
Sb1 Zn3 Zn2 Zn4 -124(5) 33_545 .
Sb1 Zn3 Zn2 Zn4 -70(4) 33_545 25_655
Sb1 Zn3 Zn2 Zn4 -92(11) 25_655 17_554
Sb1 Zn3 Zn2 Zn4 -169(7) 33_545 17_554
Sb1 Zn3 Zn2 Zn4 -48(4) 25_655 .
Sb1 Zn3 Zn2 Zn2 -89(17) 25_655 32
Sb1 Zn3 Zn2 Zn2 5(6) 2_655 33_545
Sb1 Zn3 Zn2 Zn2 167(5) 25_655 33_545
Sb1 Zn3 Zn2 Zn2 -166(21) 33_545 32
Sb1 Zn3 Zn2 Zn2 109(18) 2_655 32
Sb1 Zn3 Zn2 Zn2 91(8) 33_545 33_545
Sb2 Zn3 Zn2 Sb1 -169(6) . 33_545
Sb2 Zn3 Zn2 Sb2 -61(6) . 31_655
Sb2 Zn3 Zn2 Zn3 -160(3) . 6_765
Sb2 Zn3 Zn2 Zn3 137(10) . 35_645
Sb2 Zn3 Zn2 Zn4 67(2) . .
Sb2 Zn3 Zn2 Zn4 121(5) . 25_655
Sb2 Zn3 Zn2 Zn4 22(11) . 17_554
Sb2 Zn3 Zn2 Zn2 -78.4(19) . 33_545
Sb2 Zn3 Zn2 Zn2 25(15) . 32
Zn3 Zn3 Zn2 Sb1 -9(7) 6_765 33_545
Zn3 Zn3 Zn2 Sb2 160(3) 6_765 .
Zn3 Zn3 Zn2 Sb2 99(7) 6_765 31_655
Zn3 Zn3 Zn2 Zn3 -63(11) 6_765 35_645
Zn3 Zn3 Zn2 Zn4 -177(13) 6_765 17_554
Zn3 Zn3 Zn2 Zn4 -133(4) 6_765 .
Zn3 Zn3 Zn2 Zn4 -79(5) 6_765 25_655
Zn3 Zn3 Zn2 Zn2 82(4) 6_765 33_545
Zn3 Zn3 Zn2 Zn2 -175(15) 6_765 32
Zn4 Zn3 Zn2 Sb1 169(7) 17_554 33_545
Zn4 Zn3 Zn2 Sb1 70(4) 25_655 33_545
Zn4 Zn3 Zn2 Sb1 124(5) . 33_545
Zn4 Zn3 Zn2 Sb2 178(10) 25_655 31_655
Zn4 Zn3 Zn2 Sb2 -121(5) 25_655 .
Zn4 Zn3 Zn2 Sb2 -67(2) . .
Zn4 Zn3 Zn2 Sb2 -128(7) . 31_655
Zn4 Zn3 Zn2 Sb2 -22(11) 17_554 .
Zn4 Zn3 Zn2 Sb2 -83(13) 17_554 31_655
Zn4 Zn3 Zn2 Zn3 79(5) 25_655 6_765
Zn4 Zn3 Zn2 Zn3 16(6) 25_655 35_645
Zn4 Zn3 Zn2 Zn3 133(4) . 6_765
Zn4 Zn3 Zn2 Zn3 115(9) 17_554 35_645
Zn4 Zn3 Zn2 Zn3 70(8) . 35_645
Zn4 Zn3 Zn2 Zn3 177(13) 17_554 6_765
Zn4 Zn3 Zn2 Zn4 44(9) 17_554 .
Zn4 Zn3 Zn2 Zn4 -98(10) 25_655 17_554
Zn4 Zn3 Zn2 Zn4 -44(9) . 17_554
Zn4 Zn3 Zn2 Zn4 -54(4) 25_655 .
Zn4 Zn3 Zn2 Zn4 98(10) 17_554 25_655
Zn4 Zn3 Zn2 Zn4 54(4) . 25_655
Zn4 Zn3 Zn2 Zn2 161(6) 25_655 33_545
Zn4 Zn3 Zn2 Zn2 -145(4) . 33_545
Zn4 Zn3 Zn2 Zn2 3(25) 17_554 32
Zn4 Zn3 Zn2 Zn2 -96(19) 25_655 32
Zn4 Zn3 Zn2 Zn2 -42(17) . 32
Zn4 Zn3 Zn2 Zn2 -101(12) 17_554 33_545
Zn2 Zn3 Zn2 Sb1 -36(18) 29_655 33_545
Zn2 Zn3 Zn2 Sb1 -91(8) 33_545 33_545
Zn2 Zn3 Zn2 Sb1 20(9) 6_765 33_545
Zn2 Zn3 Zn2 Sb2 128(7) 6_765 31_655
Zn2 Zn3 Zn2 Sb2 78.4(19) 33_545 .
Zn2 Zn3 Zn2 Sb2 17(5) 33_545 31_655
Zn2 Zn3 Zn2 Sb2 72(15) 29_655 31_655
Zn2 Zn3 Zn2 Sb2 -171(5) 6_765 .
Zn2 Zn3 Zn2 Sb2 133(13) 29_655 .
Zn2 Zn3 Zn2 Zn3 -90(19) 29_655 35_645
Zn2 Zn3 Zn2 Zn3 -82(4) 33_545 6_765
Zn2 Zn3 Zn2 Zn3 -144(11) 33_545 35_645
Zn2 Zn3 Zn2 Zn3 -27(12) 29_655 6_765
Zn2 Zn3 Zn2 Zn3 28(3) 6_765 6_765
Zn2 Zn3 Zn2 Zn3 -34(12) 6_765 35_645
Zn2 Zn3 Zn2 Zn4 -105(5) 6_765 .
Zn2 Zn3 Zn2 Zn4 -107(15) 29_655 25_655
Zn2 Zn3 Zn2 Zn4 155(23) 29_655 17_554
Zn2 Zn3 Zn2 Zn4 101(12) 33_545 17_554
Zn2 Zn3 Zn2 Zn4 -149(14) 6_765 17_554
Zn2 Zn3 Zn2 Zn4 145(4) 33_545 .
Zn2 Zn3 Zn2 Zn4 -161(6) 33_545 25_655
Zn2 Zn3 Zn2 Zn4 -161(15) 29_655 .
Zn2 Zn3 Zn2 Zn4 -51(6) 6_765 25_655
Zn2 Zn3 Zn2 Zn2 110(5) 6_765 33_545
Zn2 Zn3 Zn2 Zn2 54(12) 29_655 33_545
Zn2 Zn3 Zn2 Zn2 104(14) 33_545 32
Zn2 Zn3 Zn2 Zn2 158(10) 29_655 32
Zn2 Zn3 Zn2 Zn2 -146(14) 6_765 32
